data_7101455
loop_
_publ_author_name
'Michel, Fabien'
'Hamman, Sylvain'
'Thomas, Fabrice'
'Philouze, Christian'
'Gautier-Luneau, Isabelle'
'Pierre, Jean-Louis'

_publ_section_title
;
 Galactose Oxidase models: 19F NMR as a powerful tool to study the solution
 chemistry of tripodal ligands in the presence of copper(II)
;
_journal_coden_ASTM CHCOFS
_journal_issue 39
_journal_name_full
;
 Chemical Communications (Cambridge, United Kingdom)
;
_journal_page_first 4122
_journal_page_last 4124
_journal_paper_doi 10.1039/B605852C
_journal_year 2006
_chemical_formula_moiety '2(Cu2 C29 H30 N10 O3 F2)C2H5NO17Cl4'
_chemical_formula_sum 'C60 H65 Cl4 Cu2 F2 N11 O23'
_chemical_formula_weight 1615.11
_space_group_IT_number 2
_symmetry_cell_setting triclinic
_symmetry_space_group_name_Hall '-P 1'
_symmetry_space_group_name_H-M 'P -1'
_audit_conform_dict_location ftp://ftp.iucr.org/pub/cif_core.dic
_audit_conform_dict_name cif_core.dic
_audit_conform_dict_version 2.3
_audit_creation_date 2006-06-30
_audit_creation_method 'WinGX routine CIF_UPDATE'
_cell_angle_alpha 73.2(2)
_cell_angle_beta 81.81(2)
_cell_angle_gamma 75.46(2)
_cell_formula_units_Z 2
_cell_length_a 11.938(3)
_cell_length_b 17.472(3)
_cell_length_c 17.886(3)
_cell_measurement_reflns_used 0
_cell_measurement_temperature 150
_cell_measurement_theta_max 0
_cell_measurement_theta_min 0
_cell_volume 3447(3)
_computing_molecular_graphics 'Ortep-3 for Windows (Farrugia, 1997)'
_computing_publication_material 'WinGX publication routines (Farrugia,1999)'
_computing_structure_refinement 'SHELXL-97 (Sheldrick, 1997)'
_computing_structure_solution 'SHELXS-86 (Sheldrick, 1986)'
_diffrn_measured_fraction_theta_full 0.735
_diffrn_measured_fraction_theta_max 0.735
_diffrn_measurement_device_type 'Bruker-Enraf-Nonius kappa CCD'
_diffrn_measurement_method 'phi and omega scans'
_diffrn_radiation_detector CCD
_diffrn_radiation_monochromator graphite
_diffrn_radiation_probe x-ray
_diffrn_radiation_source 'X-ray tube'
_diffrn_radiation_type MoK\a
_diffrn_radiation_wavelength 0.71073
_diffrn_reflns_av_R_equivalents 0
_diffrn_reflns_limit_h_max 16
_diffrn_reflns_limit_h_min -16
_diffrn_reflns_limit_k_max 24
_diffrn_reflns_limit_k_min -24
_diffrn_reflns_limit_l_max 24
_diffrn_reflns_limit_l_min -24
_diffrn_reflns_number 44234
_diffrn_reflns_theta_full 30.39
_diffrn_reflns_theta_max 30.39
_diffrn_reflns_theta_min 1.19
_exptl_absorpt_coefficient_mu 0.863
_exptl_absorpt_correction_type none
_exptl_crystal_colour blue
_exptl_crystal_density_diffrn 1.556
_exptl_crystal_density_method 'not measured'
_exptl_crystal_description prism
_exptl_crystal_F_000 1660
_exptl_crystal_size_max 0.2
_exptl_crystal_size_mid 0.2
_exptl_crystal_size_min 0.2
_refine_diff_density_max 1.702
_refine_diff_density_min -1.199
_refine_ls_extinction_method none
_refine_ls_goodness_of_fit_ref 1.117
_refine_ls_hydrogen_treatment mixed
_refine_ls_matrix_type full
_refine_ls_number_parameters 922
_refine_ls_number_reflns 44288
_refine_ls_number_restraints 0
_refine_ls_restrained_S_all 1.117
_refine_ls_R_factor_gt 0.0930
_refine_ls_shift/su_max 0.046
_refine_ls_structure_factor_coef Fsqd
_refine_ls_weighting_details 'calc w=1/[\s^2^(Fo^2^)+(0.0996P)^2^+28.2939P] where P=(Fo^2^+2Fc^2^)/3'
_refine_ls_weighting_scheme calc
_refine_ls_wR_factor_ref 0.2731
_reflns_number_gt 34789
_reflns_number_total 44288
_reflns_threshold_expression >2sigma(I)
_cod_data_source_file B605852C.txt
_cod_original_formula_sum 'C60 H65 N11 O23 F2 Cl4 Cu2'
_cod_database_code 7101455

loop_
_symmetry_equiv_pos_as_xyz
'x, y, z'
'-x, -y, -z'

loop_
_atom_site_label
_atom_site_type_symbol
_atom_site_fract_x
_atom_site_fract_y
_atom_site_fract_z
_atom_site_U_iso_or_equiv
_atom_site_adp_type
_atom_site_occupancy
_atom_site_symmetry_multiplicity
_atom_site_calc_flag
_atom_site_refinement_flags
Cu1 Cu 0.33624(5) 0.22281(3) 0.68325(3) 0.02413(15) Uani 1 1 d .
Cu2 Cu -0.01670(5) 0.76758(3) 0.78669(3) 0.02194(14) Uani 1 1 d .
Cl1 Cl 0.06408(10) 0.15968(6) 0.71852(7) 0.0270(2) Uani 1 1 d .
Cl3 Cl 0.73792(11) 0.09394(6) 0.48683(8) 0.0331(3) Uani 1 1 d .
Cl2 Cl -0.34566(11) 0.84885(8) 0.80059(8) 0.0352(3) Uani 1 1 d .
Cl4 Cl 0.82319(12) 0.51261(7) 0.12030(8) 0.0364(3) Uani 1 1 d .
F1A F 0.1739(3) 0.42393(17) 0.30360(18) 0.0379(7) Uani 1 1 d .
F1B F 0.1461(4) 0.54164(19) 0.5160(2) 0.0585(10) Uani 1 1 d .
O1A O 0.4866(3) 0.29506(18) 0.6412(2) 0.0309(8) Uani 1 1 d .
H1A H 0.5175 0.3002 0.5966 0.034(16) Uiso 1 1 calc R
O1B O 0.2048(3) 0.72611(16) 0.81388(19) 0.0250(7) Uani 1 1 d .
H1B H 0.2291 0.6785 0.8384 0.054(19) Uiso 1 1 calc R
O2A O 0.8442(4) 0.0830(2) 0.8852(2) 0.0484(10) Uani 1 1 d .
O2B O 0.2317(3) 1.02335(19) 0.9250(2) 0.0335(8) Uani 1 1 d .
O3A O 0.8178(4) 0.2013(3) 0.9079(3) 0.0479(10) Uani 1 1 d .
O3B O 0.3597(4) 0.9327(2) 0.9959(2) 0.0431(9) Uani 1 1 d .
O11 O 0.1843(4) 0.1309(2) 0.7333(3) 0.0528(11) Uani 1 1 d .
O12 O 0.0067(4) 0.2036(3) 0.7744(3) 0.0556(12) Uani 1 1 d .
O13 O 0.0571(5) 0.2162(3) 0.6421(3) 0.0602(13) Uani 1 1 d .
O14 O 0.0146(4) 0.0937(2) 0.7214(3) 0.0539(12) Uani 1 1 d .
O21 O -0.2380(4) 0.8266(2) 0.7577(3) 0.0481(10) Uani 1 1 d .
O22 O -0.3778(7) 0.7787(4) 0.8489(5) 0.103(2) Uani 1 1 d .
O23 O -0.3346(4) 0.9024(3) 0.8459(3) 0.0636(13) Uani 1 1 d .
O24 O -0.4283(6) 0.8964(4) 0.7458(4) 0.100(2) Uani 1 1 d .
O31 O 0.7981(4) 0.0443(2) 0.4360(2) 0.0458(10) Uani 1 1 d .
O32 O 0.7889(4) 0.0667(3) 0.5587(3) 0.0599(12) Uani 1 1 d .
O33 O 0.7516(4) 0.1767(3) 0.4471(3) 0.0647(14) Uani 1 1 d .
O34 O 0.6178(3) 0.0953(2) 0.4957(3) 0.0414(9) Uani 1 1 d .
O41 O 0.7956(5) 0.4363(2) 0.1629(3) 0.0692(16) Uani 1 1 d .
O42 O 0.7231(5) 0.5644(2) 0.0824(3) 0.0613(13) Uani 1 1 d .
O43 O 0.8546(4) 0.5473(3) 0.1751(3) 0.0580(12) Uani 1 1 d .
O44 O 0.9134(5) 0.4976(4) 0.0633(3) 0.0837(18) Uani 1 1 d .
O50 O 0.5921(6) 0.3078(3) 0.5030(3) 0.087(2) Uani 1 1 d .
N1A N 0.4507(3) 0.1144(2) 0.7007(2) 0.0254(9) Uani 1 1 d .
N1B N -0.0009(3) 0.88375(19) 0.7552(2) 0.0196(8) Uani 1 1 d .
N2A N 0.3507(3) 0.2091(2) 0.7968(2) 0.0248(8) Uani 1 1 d .
N2B N -0.0380(3) 0.7803(2) 0.8944(2) 0.0223(8) Uani 1 1 d .
N3A N 0.3379(3) 0.2049(2) 0.5754(2) 0.0223(8) Uani 1 1 d .
N3B N 0.0107(3) 0.7813(2) 0.6720(2) 0.0207(8) Uani 1 1 d .
N4A N 0.8012(4) 0.1561(3) 0.8711(3) 0.0347(10) Uani 1 1 d .
N4B N 0.2907(4) 0.9541(2) 0.9459(2) 0.0276(9) Uani 1 1 d .
N5A N 0.2035(4) 0.3194(2) 0.6790(2) 0.0278(9) Uani 1 1 d .
N5B N -0.0718(4) 0.6646(2) 0.8176(2) 0.0294(9) Uani 1 1 d .
N6 N 0.5264(8) 0.3425(5) 0.3518(5) 0.091(2) Uani 1 1 d .
C1A C 0.5701(4) 0.1256(3) 0.6757(3) 0.0277(10) Uani 1 1 d .
H11 H 0.5752 0.1502 0.6197 0.033 Uiso 1 1 calc R
H12 H 0.6228 0.0721 0.6857 0.033 Uiso 1 1 calc R
C2A C 0.6104(4) 0.1782(2) 0.7157(3) 0.0250(10) Uani 1 1 d .
C3A C 0.5696(4) 0.2645(3) 0.6935(3) 0.0254(10) Uani 1 1 d .
C4A C 0.6060(4) 0.3154(3) 0.7287(3) 0.0300(11) Uani 1 1 d .
C5A C 0.6819(4) 0.2769(3) 0.7872(3) 0.0281(10) Uani 1 1 d .
H5A H 0.7069 0.3083 0.8127 0.034 Uiso 1 1 calc R
C6A C 0.7210(4) 0.1929(3) 0.8082(3) 0.0310(11) Uani 1 1 d .
C7A C 0.6898(4) 0.1425(3) 0.7724(3) 0.0282(10) Uani 1 1 d .
H7A H 0.7208 0.0863 0.7856 0.034 Uiso 1 1 calc R
C8A C 0.5646(5) 0.4093(3) 0.7031(3) 0.0358(12) Uani 1 1 d .
C9A C 0.6205(6) 0.4500(3) 0.7491(4) 0.0516(16) Uani 1 1 d .
H91 H 0.7034 0.4357 0.7400 0.077 Uiso 1 1 calc R
H92 H 0.5991 0.4312 0.8040 0.077 Uiso 1 1 calc R
H93 H 0.5938 0.5084 0.7321 0.077 Uiso 1 1 calc R
C10A C 0.5982(6) 0.4412(3) 0.6161(4) 0.0524(17) Uani 1 1 d .
H101 H 0.6807 0.4248 0.6064 0.079 Uiso 1 1 calc R
H102 H 0.5749 0.5000 0.6010 0.079 Uiso 1 1 calc R
H103 H 0.5600 0.4190 0.5863 0.079 Uiso 1 1 calc R
C11A C 0.4337(5) 0.4351(3) 0.7205(4) 0.0489(16) Uani 1 1 d .
H111 H 0.4143 0.4149 0.7756 0.073 Uiso 1 1 calc R
H112 H 0.3943 0.4128 0.6915 0.073 Uiso 1 1 calc R
H113 H 0.4101 0.4938 0.7056 0.073 Uiso 1 1 calc R
C12A C 0.4408(5) 0.0726(3) 0.7860(3) 0.0285(11) Uani 1 1 d .
H121 H 0.3818 0.0407 0.7965 0.034 Uiso 1 1 calc R
H122 H 0.5141 0.0352 0.8009 0.034 Uiso 1 1 calc R
C13A C 0.4100(4) 0.1329(3) 0.8336(3) 0.0268(10) Uani 1 1 d .
C14A C 0.4338(5) 0.1126(3) 0.9102(3) 0.0319(11) Uani 1 1 d .
H14A H 0.4761 0.0607 0.9336 0.038 Uiso 1 1 calc R
C15A C 0.3943(5) 0.1703(3) 0.9525(3) 0.0338(11) Uani 1 1 d .
H15A H 0.4069 0.1572 1.0053 0.041 Uiso 1 1 calc R
C16A C 0.3356(5) 0.2478(3) 0.9148(3) 0.0331(11) Uani 1 1 d .
H16A H 0.3095 0.2881 0.9417 0.040 Uiso 1 1 calc R
C17A C 0.3161(4) 0.2647(3) 0.8376(3) 0.0275(10) Uani 1 1 d .
H17A H 0.2771 0.3172 0.8126 0.033 Uiso 1 1 calc R
C18A C 0.4185(4) 0.0690(2) 0.6527(3) 0.0260(10) Uani 1 1 d .
H181 H 0.3603 0.0396 0.6821 0.031 Uiso 1 1 calc R
H182 H 0.4861 0.0291 0.6405 0.031 Uiso 1 1 calc R
C19A C 0.3716(4) 0.1258(2) 0.5781(3) 0.0243(10) Uani 1 1 d .
C20A C 0.3616(4) 0.0946(3) 0.5160(3) 0.0323(12) Uani 1 1 d .
H20A H 0.3857 0.0386 0.5205 0.039 Uiso 1 1 calc R
C21A C 0.3171(4) 0.1458(3) 0.4498(3) 0.0328(12) Uani 1 1 d .
H21A H 0.3085 0.1253 0.4089 0.039 Uiso 1 1 calc R
C22A C 0.2835(4) 0.2306(3) 0.4431(3) 0.0244(9) Uani 1 1 d .
C24A C 0.2141(5) 0.3676(3) 0.3693(3) 0.0297(11) Uani 1 1 d .
C23A C 0.2408(4) 0.2872(3) 0.3737(3) 0.0315(11) Uani 1 1 d .
H23A H 0.2314 0.2689 0.3315 0.038 Uiso 1 1 calc R
C25A C 0.2289(4) 0.3984(3) 0.4312(3) 0.0289(11) Uani 1 1 d .
H25A H 0.2113 0.4545 0.4260 0.035 Uiso 1 1 calc R
C26A C 0.2692(5) 0.3446(3) 0.4986(3) 0.0301(11) Uani 1 1 d .
H26A H 0.2791 0.3644 0.5397 0.036 Uiso 1 1 calc R
C27A C 0.2964(4) 0.2589(2) 0.5070(3) 0.0235(9) Uani 1 1 d .
C28A C 0.1137(5) 0.3557(3) 0.6865(3) 0.0347(12) Uani 1 1 d .
C29A C -0.0048(6) 0.4026(4) 0.6965(6) 0.067(2) Uani 1 1 d .
H29A H -0.0363 0.4265 0.6464 0.100 Uiso 1 1 calc R
H29B H -0.0042 0.4452 0.7203 0.100 Uiso 1 1 calc R
H29C H -0.0517 0.3668 0.7296 0.100 Uiso 1 1 calc R
C1B C 0.1242(4) 0.8890(2) 0.7423(3) 0.0219(9) Uani 1 1 d .
H13 H 0.1632 0.8566 0.7065 0.026 Uiso 1 1 calc R
H14 H 0.1280 0.9455 0.7170 0.026 Uiso 1 1 calc R
C2B C 0.1895(4) 0.8609(2) 0.8139(3) 0.0193(9) Uani 1 1 d .
C3B C 0.2372(4) 0.7774(2) 0.8468(3) 0.0198(9) Uani 1 1 d .
C4B C 0.3133(4) 0.7515(2) 0.9081(3) 0.0227(9) Uani 1 1 d .
C5B C 0.3306(4) 0.8119(3) 0.9376(3) 0.0240(9) Uani 1 1 d .
H5B H 0.3798 0.7978 0.9776 0.029 Uiso 1 1 calc R
C6B C 0.2759(4) 0.8934(3) 0.9087(3) 0.0218(9) Uani 1 1 d .
C7B C 0.2095(4) 0.9190(2) 0.8464(3) 0.0219(9) Uani 1 1 d .
H7B H 0.1780 0.9745 0.8261 0.026 Uiso 1 1 calc R
C8B C 0.3742(4) 0.6613(3) 0.9418(3) 0.0263(10) Uani 1 1 d .
C9B C 0.2846(5) 0.6135(3) 0.9893(3) 0.0328(11) Uani 1 1 d .
H94 H 0.2446 0.6394 1.0291 0.049 Uiso 1 1 calc R
H95 H 0.3233 0.5583 1.0134 0.049 Uiso 1 1 calc R
H96 H 0.2299 0.6127 0.9552 0.049 Uiso 1 1 calc R
C10B C 0.4419(5) 0.6226(3) 0.8771(3) 0.0316(11) Uani 1 1 d .
H104 H 0.4971 0.6542 0.8488 0.047 Uiso 1 1 calc R
H105 H 0.3889 0.6219 0.8418 0.047 Uiso 1 1 calc R
H106 H 0.4820 0.5675 0.9003 0.047 Uiso 1 1 calc R
C11B C 0.4643(5) 0.6544(3) 0.9988(3) 0.0360(12) Uani 1 1 d .
H114 H 0.5227 0.6834 0.9713 0.054 Uiso 1 1 calc R
H115 H 0.4998 0.5977 1.0198 0.054 Uiso 1 1 calc R
H116 H 0.4262 0.6777 1.0407 0.054 Uiso 1 1 calc R
C13B C -0.0524(4) 0.8590(3) 0.8968(3) 0.0229(9) Uani 1 1 d .
C12B C -0.0636(4) 0.9218(2) 0.8182(3) 0.0227(10) Uani 1 1 d .
H123 H -0.1449 0.9427 0.8082 0.027 Uiso 1 1 calc R
H124 H -0.0313 0.9674 0.8186 0.027 Uiso 1 1 calc R
C14B C -0.0627(5) 0.8793(3) 0.9665(3) 0.0294(11) Uani 1 1 d .
H14B H -0.0729 0.9336 0.9674 0.035 Uiso 1 1 calc R
C15B C -0.0574(5) 0.8170(3) 1.0355(3) 0.0339(11) Uani 1 1 d .
H15B H -0.0647 0.8293 1.0834 0.041 Uiso 1 1 calc R
C16B C -0.0416(4) 0.7374(3) 1.0330(3) 0.0313(11) Uani 1 1 d .
H16B H -0.0375 0.6953 1.0790 0.038 Uiso 1 1 calc R
C17B C -0.0318(4) 0.7204(3) 0.9615(3) 0.0290(10) Uani 1 1 d .
H17B H -0.0206 0.6664 0.9596 0.035 Uiso 1 1 calc R
C18B C -0.0545(4) 0.9208(2) 0.6792(3) 0.0220(9) Uani 1 1 d .
H183 H -0.0251 0.9690 0.6506 0.026 Uiso 1 1 calc R
H184 H -0.1380 0.9375 0.6884 0.026 Uiso 1 1 calc R
C19B C -0.0258(4) 0.8590(2) 0.6322(3) 0.0206(9) Uani 1 1 d .
C20B C -0.0365(4) 0.8827(3) 0.5511(3) 0.0240(9) Uani 1 1 d .
H20B H -0.0628 0.9377 0.5254 0.029 Uiso 1 1 calc R
C21B C -0.0084(4) 0.8251(3) 0.5102(3) 0.0250(10) Uani 1 1 d .
H21B H -0.0180 0.8397 0.4569 0.030 Uiso 1 1 calc R
C22B C 0.0357(4) 0.7426(3) 0.5502(3) 0.0233(9) Uani 1 1 d .
C23B C 0.0707(5) 0.6798(3) 0.5103(3) 0.0343(12) Uani 1 1 d .
H23B H 0.0637 0.6913 0.4568 0.041 Uiso 1 1 calc R
C24B C 0.1146(5) 0.6028(3) 0.5528(3) 0.0361(12) Uani 1 1 d .
C25B C 0.1314(5) 0.5824(3) 0.6321(3) 0.0332(12) Uani 1 1 d .
H25B H 0.1656 0.5290 0.6580 0.040 Uiso 1 1 calc R
C26B C 0.0979(4) 0.6408(3) 0.6711(3) 0.0275(10) Uani 1 1 d .
H26B H 0.1084 0.6277 0.7242 0.033 Uiso 1 1 calc R
C27B C 0.0466(4) 0.7223(2) 0.6313(3) 0.0239(10) Uani 1 1 d .
C28B C -0.1193(5) 0.6150(3) 0.8457(3) 0.0368(12) Uani 1 1 d .
C29B C -0.1807(8) 0.5499(5) 0.8824(4) 0.071(2) Uani 1 1 d .
H29D H -0.1426 0.5016 0.8656 0.106 Uiso 1 1 calc R
H29E H -0.2592 0.5672 0.8675 0.106 Uiso 1 1 calc R
H29F H -0.1810 0.5378 0.9383 0.106 Uiso 1 1 calc R
C30 C 0.5412(7) 0.2838(5) 0.3352(4) 0.0596(19) Uani 1 1 d .
C31 C 0.5554(7) 0.2071(5) 0.3145(5) 0.072(2) Uani 1 1 d .
H31A H 0.5315 0.1669 0.3590 0.108 Uiso 1 1 calc R
H31B H 0.6355 0.1880 0.2987 0.108 Uiso 1 1 calc R
H31C H 0.5087 0.2158 0.2721 0.108 Uiso 1 1 calc R

loop_
_atom_site_aniso_label
_atom_site_aniso_U_11
_atom_site_aniso_U_22
_atom_site_aniso_U_33
_atom_site_aniso_U_23
_atom_site_aniso_U_13
_atom_site_aniso_U_12
Cu1 0.0270(3) 0.0194(2) 0.0240(3) -0.0077(2) 0.0026(2) -0.0018(2)
Cu2 0.0310(3) 0.0192(2) 0.0171(3) -0.0062(2) 0.0000(2) -0.0076(2)
Cl1 0.0323(6) 0.0267(4) 0.0222(6) -0.0070(4) -0.0063(5) -0.0037(4)
Cl3 0.0276(6) 0.0267(5) 0.0425(8) -0.0085(5) -0.0023(5) -0.0023(4)
Cl2 0.0309(7) 0.0447(6) 0.0299(7) -0.0125(5) -0.0032(5) -0.0043(5)
Cl4 0.0478(8) 0.0272(5) 0.0323(7) -0.0095(5) -0.0054(6) -0.0015(5)
F1A 0.0504(19) 0.0364(14) 0.0299(16) -0.0128(12) -0.0139(14) -0.0041(13)
F1B 0.094(3) 0.0387(15) 0.047(2) -0.0326(15) 0.006(2) -0.0034(17)
O1A 0.0339(19) 0.0282(14) 0.031(2) -0.0095(14) 0.0057(17) -0.0102(14)
O1B 0.0356(19) 0.0168(12) 0.0227(17) -0.0054(11) -0.0056(14) -0.0039(12)
O2A 0.051(3) 0.048(2) 0.039(2) -0.0085(18) -0.008(2) 0.0003(18)
O2B 0.038(2) 0.0281(15) 0.039(2) -0.0157(15) -0.0040(17) -0.0074(14)
O3A 0.038(2) 0.069(3) 0.039(2) -0.021(2) -0.0045(19) -0.008(2)
O3B 0.049(2) 0.0444(19) 0.044(2) -0.0138(17) -0.021(2) -0.0134(17)
O11 0.033(2) 0.044(2) 0.074(3) -0.008(2) -0.004(2) -0.0045(17)
O12 0.063(3) 0.055(2) 0.051(3) -0.028(2) 0.023(2) -0.017(2)
O13 0.107(4) 0.042(2) 0.041(3) 0.0016(18) -0.039(3) -0.029(2)
O14 0.058(3) 0.0328(17) 0.072(3) -0.0086(19) -0.006(2) -0.0170(18)
O21 0.048(2) 0.048(2) 0.053(3) -0.025(2) 0.005(2) -0.0094(18)
O22 0.114(5) 0.090(4) 0.108(5) -0.019(4) 0.033(4) -0.058(4)
O23 0.058(3) 0.080(3) 0.061(3) -0.047(3) -0.010(2) 0.005(2)
O24 0.107(5) 0.088(4) 0.106(5) -0.054(4) -0.071(4) 0.044(4)
O31 0.046(2) 0.056(2) 0.026(2) -0.0114(17) 0.0120(18) -0.0008(18)
O32 0.055(3) 0.079(3) 0.036(3) -0.017(2) -0.005(2) 0.005(2)
O33 0.049(3) 0.044(2) 0.097(4) -0.004(2) -0.017(3) -0.016(2)
O34 0.026(2) 0.052(2) 0.054(3) -0.0270(19) 0.0068(18) -0.0123(16)
O41 0.117(4) 0.0349(19) 0.067(3) -0.001(2) -0.056(3) -0.024(2)
O42 0.069(3) 0.042(2) 0.068(3) -0.011(2) -0.032(3) 0.006(2)
O43 0.075(3) 0.044(2) 0.064(3) -0.021(2) -0.023(3) -0.011(2)
O44 0.066(3) 0.124(5) 0.039(3) -0.015(3) 0.000(3) 0.009(3)
O50 0.129(5) 0.055(3) 0.063(3) -0.018(3) 0.040(4) -0.020(3)
N1A 0.027(2) 0.0202(15) 0.028(2) -0.0064(15) 0.0015(18) -0.0052(14)
N1B 0.026(2) 0.0178(14) 0.0164(19) -0.0056(13) -0.0022(16) -0.0051(13)
N2A 0.0196(19) 0.0263(16) 0.027(2) -0.0071(15) 0.0048(16) -0.0055(14)
N2B 0.0205(19) 0.0289(16) 0.020(2) -0.0100(15) 0.0019(15) -0.0074(15)
N3A 0.023(2) 0.0206(15) 0.024(2) -0.0117(14) 0.0038(16) -0.0035(14)
N3B 0.025(2) 0.0214(15) 0.0172(19) -0.0057(13) -0.0022(15) -0.0070(14)
N4A 0.026(2) 0.049(2) 0.029(2) -0.014(2) 0.0034(19) -0.0074(19)
N4B 0.028(2) 0.0322(18) 0.028(2) -0.0119(16) -0.0001(19) -0.0126(16)
N5A 0.033(2) 0.0224(16) 0.028(2) -0.0104(15) -0.0066(18) 0.0009(16)
N5B 0.039(2) 0.0258(17) 0.027(2) -0.0050(16) -0.0024(19) -0.0163(17)
N6 0.111(6) 0.091(5) 0.070(5) -0.027(4) -0.009(5) -0.012(5)
C1A 0.022(2) 0.0247(18) 0.039(3) -0.0185(19) 0.006(2) -0.0024(17)
C2A 0.017(2) 0.0237(18) 0.034(3) -0.0096(18) 0.007(2) -0.0076(16)
C3A 0.021(2) 0.0243(18) 0.029(3) -0.0089(18) 0.003(2) -0.0018(17)
C4A 0.024(3) 0.032(2) 0.034(3) -0.013(2) 0.008(2) -0.0069(19)
C5A 0.023(2) 0.036(2) 0.031(3) -0.017(2) 0.005(2) -0.0116(19)
C6A 0.025(3) 0.038(2) 0.029(3) -0.010(2) 0.006(2) -0.010(2)
C7A 0.025(2) 0.031(2) 0.024(3) -0.0076(19) 0.008(2) -0.0034(18)
C8A 0.035(3) 0.027(2) 0.046(3) -0.014(2) 0.006(3) -0.009(2)
C9A 0.061(4) 0.033(2) 0.070(5) -0.024(3) -0.007(3) -0.013(3)
C10A 0.067(4) 0.031(2) 0.057(4) -0.008(3) 0.014(3) -0.023(3)
C11A 0.045(4) 0.028(2) 0.073(5) -0.018(3) 0.007(3) -0.008(2)
C12A 0.033(3) 0.0196(18) 0.028(3) -0.0023(17) 0.001(2) -0.0031(17)
C13A 0.030(3) 0.0235(19) 0.026(3) -0.0039(17) -0.003(2) -0.0081(18)
C14A 0.041(3) 0.028(2) 0.029(3) -0.0074(19) -0.009(2) -0.010(2)
C15A 0.038(3) 0.043(2) 0.022(3) -0.009(2) -0.002(2) -0.013(2)
C16A 0.032(3) 0.043(3) 0.029(3) -0.017(2) 0.002(2) -0.011(2)
C17A 0.023(2) 0.028(2) 0.030(3) -0.0104(19) 0.004(2) -0.0036(18)
C18A 0.030(3) 0.0158(16) 0.033(3) -0.0123(17) 0.006(2) -0.0035(16)
C19A 0.019(2) 0.0240(18) 0.032(3) -0.0130(18) 0.003(2) -0.0034(16)
C20A 0.030(3) 0.0232(19) 0.050(3) -0.021(2) -0.007(2) -0.0013(18)
C21A 0.026(3) 0.030(2) 0.052(3) -0.026(2) -0.013(2) -0.0029(19)
C22A 0.018(2) 0.0269(18) 0.034(3) -0.0165(19) -0.0001(19) -0.0061(17)
C24A 0.033(3) 0.032(2) 0.025(3) -0.0081(19) -0.002(2) -0.0082(19)
C23A 0.028(3) 0.036(2) 0.036(3) -0.021(2) -0.005(2) -0.004(2)
C25A 0.036(3) 0.0225(18) 0.031(3) -0.0115(18) -0.003(2) -0.0062(18)
C26A 0.045(3) 0.0239(19) 0.026(3) -0.0111(18) -0.003(2) -0.0101(19)
C27A 0.022(2) 0.0233(17) 0.026(3) -0.0105(17) 0.0048(19) -0.0069(16)
C28A 0.036(3) 0.025(2) 0.043(3) -0.009(2) -0.008(2) -0.005(2)
C29A 0.037(4) 0.048(3) 0.113(7) -0.032(4) -0.003(4) 0.006(3)
C1B 0.028(2) 0.0198(17) 0.017(2) -0.0046(15) 0.0007(19) -0.0058(16)
C2B 0.021(2) 0.0232(17) 0.015(2) -0.0056(15) 0.0002(17) -0.0068(16)
C3B 0.024(2) 0.0179(16) 0.018(2) -0.0063(15) 0.0006(18) -0.0054(16)
C4B 0.018(2) 0.0258(18) 0.021(2) -0.0040(17) 0.0020(18) -0.0040(16)
C5B 0.024(2) 0.0286(19) 0.020(2) -0.0053(17) -0.0016(19) -0.0083(17)
C6B 0.022(2) 0.0268(18) 0.019(2) -0.0107(17) -0.0016(18) -0.0044(16)
C7B 0.021(2) 0.0214(17) 0.022(2) -0.0051(16) 0.0000(19) -0.0049(16)
C8B 0.026(2) 0.0232(18) 0.026(3) -0.0044(17) -0.002(2) -0.0025(17)
C9B 0.035(3) 0.028(2) 0.032(3) -0.0001(19) -0.007(2) -0.0083(19)
C10B 0.030(3) 0.027(2) 0.033(3) -0.0073(19) 0.000(2) -0.0005(19)
C11B 0.037(3) 0.032(2) 0.036(3) -0.004(2) -0.011(2) -0.003(2)
C13B 0.024(2) 0.0252(18) 0.022(2) -0.0104(17) -0.0024(19) -0.0041(17)
C12B 0.031(3) 0.0224(18) 0.017(2) -0.0112(16) 0.0027(19) -0.0042(17)
C14B 0.035(3) 0.035(2) 0.018(2) -0.0125(19) 0.002(2) -0.003(2)
C15B 0.036(3) 0.046(3) 0.020(3) -0.013(2) 0.000(2) -0.007(2)
C16B 0.027(3) 0.044(2) 0.020(3) -0.003(2) -0.004(2) -0.008(2)
C17B 0.029(3) 0.030(2) 0.026(3) -0.0035(19) -0.004(2) -0.0050(18)
C18B 0.028(2) 0.0200(17) 0.018(2) -0.0061(16) -0.0070(19) -0.0018(16)
C19B 0.021(2) 0.0218(17) 0.022(2) -0.0083(16) -0.0021(18) -0.0056(16)
C20B 0.023(2) 0.030(2) 0.019(2) -0.0090(18) -0.0022(19) -0.0042(18)
C21B 0.024(2) 0.036(2) 0.017(2) -0.0090(18) -0.0037(19) -0.0079(18)
C22B 0.023(2) 0.032(2) 0.019(2) -0.0133(17) -0.0010(19) -0.0065(17)
C23B 0.045(3) 0.037(2) 0.028(3) -0.020(2) -0.001(2) -0.009(2)
C24B 0.048(3) 0.036(2) 0.033(3) -0.025(2) 0.006(3) -0.012(2)
C25B 0.036(3) 0.027(2) 0.039(3) -0.017(2) 0.001(2) -0.0019(19)
C26B 0.028(3) 0.030(2) 0.025(3) -0.0071(18) -0.002(2) -0.0080(18)
C27B 0.029(3) 0.0227(18) 0.023(3) -0.0105(17) 0.002(2) -0.0092(17)
C28B 0.048(3) 0.045(3) 0.022(3) -0.010(2) 0.002(2) -0.019(2)
C29B 0.113(7) 0.086(5) 0.036(4) -0.007(3) -0.006(4) -0.074(5)
C30 0.072(5) 0.065(4) 0.032(4) -0.011(3) 0.006(3) -0.005(4)
C31 0.066(5) 0.086(5) 0.055(5) -0.008(4) 0.004(4) -0.018(4)

loop_
_atom_type_symbol
C
H
Cl
Cu
F
N
O

loop_
_geom_angle_atom_site_label_1
_geom_angle_atom_site_label_2
_geom_angle_atom_site_label_3
_geom_angle
N5A Cu1 N2A 91.85(16)
N5A Cu1 N1A 169.83(17)
N2A Cu1 N1A 83.86(16)
N5A Cu1 N3A 101.03(16)
N2A Cu1 N3A 165.20(14)
N1A Cu1 N3A 82.24(16)
N5A Cu1 O1A 97.84(15)
N2A Cu1 O1A 93.40(14)
N1A Cu1 O1A 91.63(14)
N3A Cu1 O1A 92.06(14)
N5B Cu2 N2B 93.79(17)
N5B Cu2 N3B 99.46(16)
N2B Cu2 N3B 166.55(14)
N5B Cu2 N1B 166.45(17)
N2B Cu2 N1B 84.67(15)
N3B Cu2 N1B 81.90(14)
O14 Cl1 O12 112.1(3)
O14 Cl1 O11 110.4(2)
O12 Cl1 O11 108.5(3)
O14 Cl1 O13 110.2(3)
O12 Cl1 O13 108.0(3)
O11 Cl1 O13 107.6(3)
O32 Cl3 O34 112.7(3)
O32 Cl3 O31 109.8(3)
O34 Cl3 O31 110.9(3)
O32 Cl3 O33 110.0(3)
O34 Cl3 O33 107.6(3)
O31 Cl3 O33 105.6(3)
O22 Cl2 O24 113.2(5)
O22 Cl2 O21 109.6(4)
O24 Cl2 O21 107.8(4)
O22 Cl2 O23 110.7(4)
O24 Cl2 O23 105.7(3)
O21 Cl2 O23 109.7(3)
O44 Cl4 O41 108.1(4)
O44 Cl4 O43 112.7(4)
O41 Cl4 O43 107.5(3)
O44 Cl4 O42 109.1(3)
O41 Cl4 O42 108.4(3)
O43 Cl4 O42 110.9(3)
C3A O1A Cu1 109.3(3)
C18A N1A C1A 109.4(4)
C18A N1A C12A 112.2(3)
C1A N1A C12A 110.2(4)
C18A N1A Cu1 106.4(3)
C1A N1A Cu1 111.0(3)
C12A N1A Cu1 107.4(3)
C18B N1B C12B 112.9(3)
C18B N1B C1B 108.4(3)
C12B N1B C1B 111.9(4)
C18B N1B Cu2 105.2(3)
C12B N1B Cu2 107.0(2)
C1B N1B Cu2 111.3(2)
C17A N2A C13A 118.1(4)
C17A N2A Cu1 128.6(3)
C13A N2A Cu1 113.2(3)
C17B N2B C13B 119.4(4)
C17B N2B Cu2 127.2(3)
C13B N2B Cu2 113.2(3)
C19A N3A C27A 118.3(4)
C19A N3A Cu1 110.8(3)
C27A N3A Cu1 130.3(3)
C19B N3B C27B 118.7(4)
C19B N3B Cu2 111.5(3)
C27B N3B Cu2 129.2(3)
O2A N4A O3A 123.8(5)
O2A N4A C6A 118.6(5)
O3A N4A C6A 117.5(4)
O3B N4B O2B 124.1(4)
O3B N4B C6B 118.5(4)
O2B N4B C6B 117.3(4)
C28A N5A Cu1 160.0(4)
C28B N5B Cu2 164.7(4)
N1A C1A C2A 114.8(4)
C7A C2A C3A 119.9(5)
C7A C2A C1A 120.2(4)
C3A C2A C1A 119.8(5)
O1A C3A C4A 121.5(4)
O1A C3A C2A 116.8(4)
C4A C3A C2A 121.5(5)
C5A C4A C3A 116.7(4)
C5A C4A C8A 121.7(5)
C3A C4A C8A 121.6(5)
C6A C5A C4A 121.3(5)
C7A C6A C5A 122.8(5)
C7A C6A N4A 118.9(4)
C5A C6A N4A 118.3(5)
C6A C7A C2A 117.7(4)
C10A C8A C11A 110.7(5)
C10A C8A C9A 108.4(5)
C11A C8A C9A 106.1(5)
C10A C8A C4A 109.9(4)
C11A C8A C4A 110.9(4)
C9A C8A C4A 110.8(5)
C13A C12A N1A 111.2(3)
N2A C13A C14A 122.0(5)
N2A C13A C12A 115.4(4)
C14A C13A C12A 122.5(4)
C13A C14A C15A 119.2(4)
C16A C15A C14A 118.7(5)
C17A C16A C15A 119.3(5)
N2A C17A C16A 122.6(4)
N1A C18A C19A 111.1(3)
N3A C19A C20A 122.8(5)
N3A C19A C18A 116.9(4)
C20A C19A C18A 120.2(4)
C21A C20A C19A 119.9(4)
C20A C21A C22A 119.4(5)
C21A C22A C27A 118.4(5)
C21A C22A C23A 121.6(5)
C27A C22A C23A 120.0(4)
C23A C24A F1A 121.1(5)
C23A C24A C25A 122.4(5)
F1A C24A C25A 116.4(4)
C24A C23A C22A 119.2(5)
C26A C25A C24A 119.0(4)
C25A C26A C27A 120.9(5)
N3A C27A C22A 121.1(4)
N3A C27A C26A 120.5(4)
C22A C27A C26A 118.4(4)
N5A C28A C29A 179.4(6)
C2B C1B N1B 115.8(4)
C7B C2B C3B 119.1(4)
C7B C2B C1B 119.0(4)
C3B C2B C1B 121.8(4)
O1B C3B C2B 113.8(4)
O1B C3B C4B 124.5(3)
C2B C3B C4B 121.7(4)
C5B C4B C3B 116.3(4)
C5B C4B C8B 120.2(4)
C3B C4B C8B 123.4(4)
C4B C5B C6B 121.3(4)
C7B C6B C5B 122.3(4)
C7B C6B N4B 118.7(4)
C5B C6B N4B 118.9(4)
C6B C7B C2B 118.8(4)
C9B C8B C10B 112.0(4)
C9B C8B C4B 109.4(4)
C10B C8B C4B 111.6(4)
C9B C8B C11B 106.6(4)
C10B C8B C11B 106.0(4)
C4B C8B C11B 111.0(4)
N2B C13B C14B 121.6(4)
N2B C13B C12B 115.0(4)
C14B C13B C12B 123.3(4)
N1B C12B C13B 109.9(3)
C13B C14B C15B 118.5(4)
C16B C15B C14B 119.9(5)
C15B C16B C17B 119.2(5)
N2B C17B C16B 121.4(4)
N1B C18B C19B 109.1(3)
N3B C19B C20B 122.7(4)
N3B C19B C18B 116.0(4)
C20B C19B C18B 121.3(4)
C21B C20B C19B 119.7(4)
C20B C21B C22B 118.9(4)
C27B C22B C21B 119.1(4)
C27B C22B C23B 119.3(4)
C21B C22B C23B 121.6(4)
C24B C23B C22B 117.7(5)
C23B C24B F1B 118.6(5)
C23B C24B C25B 123.7(4)
F1B C24B C25B 117.7(5)
C26B C25B C24B 119.4(4)
C25B C26B C27B 120.1(5)
N3B C27B C22B 120.7(4)
N3B C27B C26B 119.7(4)
C22B C27B C26B 119.6(4)
N5B C28B C29B 179.7(8)
N6 C30 C31 177.6(10)

loop_
_geom_bond_atom_site_label_1
_geom_bond_atom_site_label_2
_geom_bond_distance
Cu1 N5A 1.996(4)
Cu1 N2A 2.002(4)
Cu1 N1A 2.008(4)
Cu1 N3A 2.038(4)
Cu1 O1A 2.363(3)
Cu2 N5B 1.972(4)
Cu2 N2B 1.976(4)
Cu2 N3B 1.985(4)
Cu2 N1B 1.994(3)
Cl1 O14 1.407(4)
Cl1 O12 1.430(4)
Cl1 O11 1.432(5)
Cl1 O13 1.435(4)
Cl3 O32 1.405(5)
Cl3 O34 1.415(4)
Cl3 O31 1.433(4)
Cl3 O33 1.454(5)
Cl2 O22 1.387(6)
Cl2 O24 1.421(6)
Cl2 O21 1.425(4)
Cl2 O23 1.442(5)
Cl4 O44 1.402(6)
Cl4 O41 1.424(5)
Cl4 O43 1.425(5)
Cl4 O42 1.428(5)
F1A C24A 1.355(6)
F1B C24B 1.359(6)
O1A C3A 1.361(6)
O1B C3B 1.358(5)
O2A N4A 1.217(6)
O2B N4B 1.218(5)
O3A N4A 1.229(6)
O3B N4B 1.215(6)
N1A C18A 1.467(6)
N1A C1A 1.476(6)
N1A C12A 1.491(6)
N1B C18B 1.486(6)
N1B C12B 1.488(6)
N1B C1B 1.500(6)
N2A C17A 1.331(6)
N2A C13A 1.363(6)
N2B C17B 1.343(6)
N2B C13B 1.354(6)
N3A C19A 1.328(5)
N3A C27A 1.379(6)
N3B C19B 1.331(5)
N3B C27B 1.377(6)
N4A C6A 1.475(7)
N4B C6B 1.462(6)
N5A C28A 1.112(7)
N5B C28B 1.113(6)
N6 C30 1.115(10)
C1A C2A 1.512(7)
C2A C7A 1.388(7)
C2A C3A 1.417(6)
C3A C4A 1.405(7)
C4A C5A 1.387(8)
C4A C8A 1.539(7)
C5A C6A 1.379(7)
C6A C7A 1.372(7)
C8A C10A 1.525(9)
C8A C11A 1.527(8)
C8A C9A 1.536(9)
C12A C13A 1.486(7)
C13A C14A 1.365(8)
C14A C15A 1.383(7)
C15A C16A 1.382(8)
C16A C17A 1.368(8)
C18A C19A 1.499(7)
C19A C20A 1.402(7)
C20A C21A 1.346(8)
C21A C22A 1.409(6)
C22A C27A 1.410(7)
C22A C23A 1.413(7)
C24A C23A 1.342(7)
C24A C25A 1.412(7)
C25A C26A 1.360(7)
C26A C27A 1.418(6)
C28A C29A 1.461(9)
C1B C2B 1.489(7)
C2B C7B 1.388(6)
C2B C3B 1.407(6)
C3B C4B 1.422(7)
C4B C5B 1.378(7)
C4B C8B 1.540(6)
C5B C6B 1.387(6)
C6B C7B 1.362(7)
C8B C9B 1.532(7)
C8B C10B 1.536(7)
C8B C11B 1.544(8)
C13B C14B 1.373(7)
C13B C12B 1.513(6)
C14B C15B 1.387(7)
C15B C16B 1.369(8)
C16B C17B 1.377(8)
C18B C19B 1.499(6)
C19B C20B 1.405(7)
C20B C21B 1.358(7)
C21B C22B 1.414(6)
C22B C27B 1.406(7)
C22B C23B 1.423(7)
C23B C24B 1.354(8)
C24B C25B 1.390(8)
C25B C26B 1.348(7)
C26B C27B 1.417(6)
C28B C29B 1.455(9)
C30 C31 1.454(12)
